data_1515582
loop_
_publ_author_name
'Varughese, Sunil'
'Kiran, M. S. R. N.'
'Solanko, Katarzyna A.'
'Bond, Andrew D.'
'Ramamurty, U.'
'Desiraju, Gautam R.'

_publ_section_title
;
 Interaction anisotropy and shear instability of aspirin polymorphs
 established by nanoindentation
;
_journal_issue 11
_journal_name_full 'Chemical Science'
_journal_page_first 2236
_journal_paper_doi 10.1039/c1sc00430a
_journal_volume 2
_journal_year 2011
_chemical_formula_moiety 'C9 H8 O4'
_chemical_formula_sum 'C9 H8 O4'
_chemical_formula_weight 180.15
_chemical_name_common 'Aspirin form II'
_space_group_IT_number 14
_symmetry_cell_setting monoclinic
_symmetry_space_group_name_Hall '-P 2ybc'
_symmetry_space_group_name_H-M 'P 1 21/c 1'
_atom_sites_solution_hydrogens geom
_atom_sites_solution_primary direct
_atom_sites_solution_secondary difmap
_cell_angle_alpha 90.00
_cell_angle_beta 112.436(3)
_cell_angle_gamma 90.00
_cell_formula_units_Z 4
_cell_length_a 12.3578(7)
_cell_length_b 6.5315(8)
_cell_length_c 11.4964(7)
_cell_measurement_reflns_used 3816
_cell_measurement_temperature 120(2)
_cell_measurement_theta_max 22.83
_cell_measurement_theta_min 3.56
_cell_volume 857.69(13)
_computing_cell_refinement 'SAINT v.7.68a (Bruker, 2010)'
_computing_data_collection 'APEX2 v2010.1-2 (Bruker, 2010)'
_computing_data_reduction SAINT
_computing_molecular_graphics SHELXTL
_computing_publication_material SHELXTL
_computing_structure_refinement SHELXTL
_computing_structure_solution 'SHELXTL v.6.12 (Sheldrick, 2008)'
_diffrn_ambient_temperature 120(2)
_diffrn_measured_fraction_theta_full 0.972
_diffrn_measured_fraction_theta_max 0.972
_diffrn_measurement_device_type 'Bruker Nonius X8APEX-II CCD'
_diffrn_measurement_method '\w and \f scans'
_diffrn_radiation_monochromator graphite
_diffrn_radiation_source 'fine-focus sealed tube'
_diffrn_radiation_type MoK\a
_diffrn_radiation_wavelength 0.71073
_diffrn_reflns_av_R_equivalents 0.0387
_diffrn_reflns_av_sigmaI/netI 0.0238
_diffrn_reflns_limit_h_max 14
_diffrn_reflns_limit_h_min -14
_diffrn_reflns_limit_k_max 7
_diffrn_reflns_limit_k_min -7
_diffrn_reflns_limit_l_max 12
_diffrn_reflns_limit_l_min -13
_diffrn_reflns_number 15790
_diffrn_reflns_theta_full 25.43
_diffrn_reflns_theta_max 25.43
_diffrn_reflns_theta_min 3.56
_diffrn_standards_number 0
_exptl_absorpt_coefficient_mu 0.111
_exptl_absorpt_correction_T_max 0.991
_exptl_absorpt_correction_T_min 0.882
_exptl_absorpt_correction_type multi-scan
_exptl_absorpt_process_details 'SADABS (Sheldrick, 2008)'
_exptl_crystal_colour colourless
_exptl_crystal_density_diffrn 1.395
_exptl_crystal_density_method 'not measured'
_exptl_crystal_description lath
_exptl_crystal_F_000 376
_exptl_crystal_size_max 0.20
_exptl_crystal_size_mid 0.10
_exptl_crystal_size_min 0.08
_refine_diff_density_max 0.217
_refine_diff_density_min -0.170
_refine_diff_density_rms 0.051
_refine_ls_extinction_method none
_refine_ls_goodness_of_fit_ref 1.073
_refine_ls_hydrogen_treatment mixed
_refine_ls_matrix_type full
_refine_ls_number_parameters 123
_refine_ls_number_reflns 1527
_refine_ls_number_restraints 0
_refine_ls_restrained_S_all 1.073
_refine_ls_R_factor_all 0.0592
_refine_ls_R_factor_gt 0.0362
_refine_ls_shift/su_max 0.000
_refine_ls_shift/su_mean 0.000
_refine_ls_structure_factor_coef Fsqd
_refine_ls_weighting_details 'calc w=1/[\s^2^(Fo^2^)+(0.0447P)^2^+0.1110P] where P=(Fo^2^+2Fc^2^)/3'
_refine_ls_weighting_scheme calc
_refine_ls_wR_factor_gt 0.0845
_refine_ls_wR_factor_ref 0.0953
_reflns_number_gt 1083
_reflns_number_total 1527
_reflns_threshold_expression I>2\s(I)
_cod_data_source_file c1sc00430a.txt
_cod_data_source_block 298K
_cod_original_sg_symbol_H-M 'P 21/c'
_cod_database_code 1515582

loop_
_symmetry_equiv_pos_as_xyz
'x, y, z'
'-x, y+1/2, -z+1/2'
'-x, -y, -z'
'x, -y-1/2, z-1/2'

loop_
_atom_site_label
_atom_site_type_symbol
_atom_site_fract_x
_atom_site_fract_y
_atom_site_fract_z
_atom_site_U_iso_or_equiv
_atom_site_adp_type
_atom_site_occupancy
_atom_site_symmetry_multiplicity
_atom_site_calc_flag
_atom_site_refinement_flags
O1 O 0.61982(10) 0.1398(2) 0.60875(11) 0.0580(4) Uani 1 1 d .
H1 H 0.564(3) 0.009(5) 0.598(2) 0.145(11) Uiso 1 1 d .
O2 O 0.50989(11) 0.1890(2) 0.40857(11) 0.0613(4) Uani 1 1 d .
O3 O 0.78530(9) 0.41299(19) 0.72702(9) 0.0499(3) Uani 1 1 d .
O4 O 0.90425(11) 0.2181(2) 0.66665(11) 0.0630(4) Uani 1 1 d .
C1 C 0.65382(13) 0.4367(2) 0.50763(14) 0.0415(4) Uani 1 1 d .
C2 C 0.74612(13) 0.5134(3) 0.61114(13) 0.0438(4) Uani 1 1 d .
C3 C 0.79868(15) 0.6961(3) 0.60500(17) 0.0549(5) Uani 1 1 d .
H3 H 0.8608 0.7469 0.6772 0.066 Uiso 1 1 calc R
C4 C 0.76147(17) 0.8058(3) 0.49423(18) 0.0592(5) Uani 1 1 d .
H4 H 0.7984 0.9316 0.4900 0.071 Uiso 1 1 calc R
C5 C 0.67148(16) 0.7338(3) 0.39042(17) 0.0564(5) Uani 1 1 d .
H5 H 0.6459 0.8088 0.3139 0.068 Uiso 1 1 calc R
C6 C 0.61817(14) 0.5519(3) 0.39757(15) 0.0486(4) Uani 1 1 d .
H6 H 0.5552 0.5036 0.3252 0.058 Uiso 1 1 calc R
C7 C 0.59022(14) 0.2436(3) 0.50651(14) 0.0434(4) Uani 1 1 d .
C8 C 0.86545(15) 0.2613(3) 0.74397(15) 0.0489(4) Uani 1 1 d .
C9 C 0.89571(18) 0.1645(4) 0.86890(17) 0.0719(6) Uani 1 1 d .
H7 H 0.9498 0.0505 0.8776 0.108 Uiso 1 1 calc R
H8 H 0.8243 0.1130 0.8768 0.108 Uiso 1 1 calc R
H9 H 0.9330 0.2658 0.9350 0.108 Uiso 1 1 calc R

loop_
_atom_site_aniso_label
_atom_site_aniso_U_11
_atom_site_aniso_U_22
_atom_site_aniso_U_33
_atom_site_aniso_U_23
_atom_site_aniso_U_13
_atom_site_aniso_U_12
O1 0.0575(8) 0.0625(9) 0.0438(7) 0.0109(6) 0.0080(6) -0.0087(6)
O2 0.0634(8) 0.0663(9) 0.0407(7) 0.0003(6) 0.0046(6) -0.0166(7)
O3 0.0481(7) 0.0640(8) 0.0329(6) -0.0017(5) 0.0103(5) 0.0037(6)
O4 0.0632(8) 0.0820(10) 0.0452(7) 0.0084(6) 0.0222(6) 0.0189(7)
C1 0.0397(9) 0.0464(10) 0.0373(9) -0.0011(7) 0.0133(7) 0.0040(8)
C2 0.0424(9) 0.0515(11) 0.0355(8) -0.0011(8) 0.0125(7) 0.0044(8)
C3 0.0475(10) 0.0586(12) 0.0517(11) -0.0087(9) 0.0114(8) -0.0054(9)
C4 0.0591(12) 0.0511(11) 0.0662(12) 0.0026(9) 0.0223(10) -0.0048(9)
C5 0.0567(11) 0.0573(12) 0.0510(10) 0.0101(9) 0.0158(9) 0.0031(9)
C6 0.0450(10) 0.0557(12) 0.0409(9) 0.0009(8) 0.0116(7) 0.0012(8)
C7 0.0408(9) 0.0516(11) 0.0346(9) -0.0002(8) 0.0107(7) 0.0028(8)
C8 0.0402(10) 0.0623(12) 0.0368(9) 0.0002(8) 0.0065(8) -0.0028(8)
C9 0.0670(12) 0.0985(17) 0.0463(11) 0.0220(10) 0.0172(9) 0.0118(12)

loop_
_atom_type_symbol
_atom_type_description
_atom_type_scat_dispersion_real
_atom_type_scat_dispersion_imag
_atom_type_scat_source
C C 0.0033 0.0016 'International Tables Vol C Tables 4.2.6.8 and 6.1.1.4'
H H 0.0000 0.0000 'International Tables Vol C Tables 4.2.6.8 and 6.1.1.4'
O O 0.0106 0.0060 'International Tables Vol C Tables 4.2.6.8 and 6.1.1.4'

loop_
_geom_angle_atom_site_label_1
_geom_angle_atom_site_label_2
_geom_angle_atom_site_label_3
_geom_angle
C7 O1 H1 111.4(14)
C8 O3 C2 116.56(12)
C2 C1 C6 117.07(15)
C2 C1 C7 124.95(14)
C6 C1 C7 117.98(14)
C3 C2 C1 121.26(15)
C3 C2 O3 117.32(14)
C1 C2 O3 121.35(15)
C2 C3 C4 120.12(16)
C2 C3 H3 119.9
C4 C3 H3 119.9
C5 C4 C3 120.06(18)
C5 C4 H4 120.0
C3 C4 H4 120.0
C4 C5 C6 119.57(16)
C4 C5 H5 120.2
C6 C5 H5 120.2
C5 C6 C1 121.91(15)
C5 C6 H6 119.0
C1 C6 H6 119.0
O2 C7 O1 122.07(15)
O2 C7 C1 119.47(14)
O1 C7 C1 118.45(14)
O4 C8 O3 122.83(15)
O4 C8 C9 126.66(17)
O3 C8 C9 110.50(15)
C8 C9 H7 109.5
C8 C9 H8 109.5
H7 C9 H8 109.5
C8 C9 H9 109.5
H7 C9 H9 109.5
H8 C9 H9 109.5

loop_
_geom_bond_atom_site_label_1
_geom_bond_atom_site_label_2
_geom_bond_distance
O1 C7 1.2832(19)
O1 H1 1.07(3)
O2 C7 1.2359(18)
O3 C8 1.362(2)
O3 C2 1.3953(18)
O4 C8 1.194(2)
C1 C2 1.390(2)
C1 C6 1.391(2)
C1 C7 1.483(2)
C2 C3 1.373(2)
C3 C4 1.378(3)
C3 H3 0.9500
C4 C5 1.367(3)
C4 H4 0.9500
C5 C6 1.376(2)
C5 H5 0.9500
C6 H6 0.9500
C8 C9 1.481(2)
C9 H7 0.9800
C9 H8 0.9800
C9 H9 0.9800

loop_
_geom_torsion_atom_site_label_1
_geom_torsion_atom_site_label_2
_geom_torsion_atom_site_label_3
_geom_torsion_atom_site_label_4
_geom_torsion
C6 C1 C2 C3 0.7(2)
C7 C1 C2 C3 -178.55(15)
C6 C1 C2 O3 177.57(13)
C7 C1 C2 O3 -1.7(2)
C8 O3 C2 C3 -97.37(18)
C8 O3 C2 C1 85.64(18)
C1 C2 C3 C4 -1.0(3)
O3 C2 C3 C4 -178.01(16)
C2 C3 C4 C5 0.5(3)
C3 C4 C5 C6 0.3(3)
C4 C5 C6 C1 -0.6(3)
C2 C1 C6 C5 0.1(2)
C7 C1 C6 C5 179.43(15)
C2 C1 C7 O2 -179.37(15)
C6 C1 C7 O2 1.4(2)
C2 C1 C7 O1 1.6(2)
C6 C1 C7 O1 -177.67(14)
C2 O3 C8 O4 2.4(2)
C2 O3 C8 C9 -178.09(15)
